data_7004608
loop_
_publ_author_name
'Schnaars, David D.'
'Wu, Guang'
'Hayton, Trevor W.'

_publ_section_title
;
 Reactivity of UH3 with mild oxidants
;
_journal_issue 44
_journal_name_full 'Dalton Transactions'
_journal_page_first 6121
_journal_page_last 6126
_journal_paper_doi 10.1039/b809184f
_journal_year 2008
_chemical_formula_sum 'C9 H22 Br3 Cl2 O4 U'
_chemical_formula_weight 742.93
_chemical_name_common uranium(iii)tribromobis(dimethoxyethane)
_chemical_name_systematic
;
uranium(III)tribromobis(dimethoxyethane)
;
_space_group_IT_number 2
_symmetry_cell_setting triclinic
_symmetry_space_group_name_Hall '-P 1'
_symmetry_space_group_name_H-M 'P -1'
_atom_sites_solution_hydrogens geom
_atom_sites_solution_primary direct
_atom_sites_solution_secondary difmap
_audit_creation_method SHELXL-97
_cell_angle_alpha 83.526(9)
_cell_angle_beta 76.700(9)
_cell_angle_gamma 65.579(8)
_cell_formula_units_Z 2
_cell_length_a 8.779(5)
_cell_length_b 9.475(5)
_cell_length_c 13.156(7)
_cell_measurement_temperature 150(2)
_cell_volume 969.5(9)
_computing_structure_refinement 'SHELXL-97 (Sheldrick, 1997)'
_computing_structure_solution 'SHELXS-97 (Sheldrick, 1990)'
_diffrn_ambient_temperature 150(2)
_diffrn_measured_fraction_theta_full 0.975
_diffrn_measured_fraction_theta_max 0.975
_diffrn_measurement_device_type 'CCD area detector'
_diffrn_measurement_method 'omega scan'
_diffrn_radiation_monochromator graphite
_diffrn_radiation_source 'fine-focus sealed tube'
_diffrn_radiation_type MoK\a
_diffrn_radiation_wavelength 0.71073
_diffrn_reflns_av_R_equivalents 0.0663
_diffrn_reflns_av_sigmaI/netI 0.0940
_diffrn_reflns_limit_h_max 10
_diffrn_reflns_limit_h_min -10
_diffrn_reflns_limit_k_max 11
_diffrn_reflns_limit_k_min -11
_diffrn_reflns_limit_l_max 15
_diffrn_reflns_limit_l_min -16
_diffrn_reflns_number 7697
_diffrn_reflns_theta_full 25.68
_diffrn_reflns_theta_max 25.68
_diffrn_reflns_theta_min 2.36
_exptl_absorpt_coefficient_mu 14.833
_exptl_absorpt_correction_T_max 0.69173
_exptl_absorpt_correction_T_min 0.27572
_exptl_absorpt_correction_type empirical
_exptl_absorpt_process_details 'psi scan'
_exptl_crystal_colour Maroon
_exptl_crystal_density_diffrn 2.545
_exptl_crystal_density_method 'not measured'
_exptl_crystal_description Needle
_exptl_crystal_F_000 678
_exptl_crystal_size_max 0.24
_exptl_crystal_size_mid 0.18
_exptl_crystal_size_min 0.10
_refine_diff_density_max 2.610
_refine_diff_density_min -1.173
_refine_diff_density_rms 0.271
_refine_ls_extinction_method none
_refine_ls_goodness_of_fit_ref 0.965
_refine_ls_hydrogen_treatment constr
_refine_ls_matrix_type full
_refine_ls_number_parameters 176
_refine_ls_number_reflns 3592
_refine_ls_number_restraints 24
_refine_ls_restrained_S_all 0.964
_refine_ls_R_factor_all 0.0627
_refine_ls_R_factor_gt 0.0439
_refine_ls_shift/su_max 0.001
_refine_ls_shift/su_mean 0.000
_refine_ls_structure_factor_coef Fsqd
_refine_ls_weighting_details 'calc w=1/[\s^2^(Fo^2^)+(0.0389P)^2^+0.0000P] where P=(Fo^2^+2Fc^2^)/3'
_refine_ls_weighting_scheme calc
_refine_ls_wR_factor_gt 0.0941
_refine_ls_wR_factor_ref 0.0998
_reflns_number_gt 2687
_reflns_number_total 3592
_reflns_threshold_expression >2sigma(I)
_cod_data_source_file b809184f.txt
_cod_data_source_block compound2
_cod_depositor_comments
;
The following automatic conversions were performed:
'_symmetry_cell_setting' value 'Triclinic' changed to 'triclinic'
according to '/home/saulius/struct/CIF-dictionaries/cif_core.dic'
dictionary named 'cif_core.dic' version 2.4.1 from
2010-06-29.

'_exptl_absorpt_correction_type' value 'Empirical' changed to
'empirical' according to
'/home/saulius/struct/CIF-dictionaries/cif_core.dic' dictionary named
'cif_core.dic' version 2.4.1 from 2010-06-29.

Automatic conversion script
Id: cif_fix_enum 1527 2010-12-29 10:47:43Z saulius 
;
_cod_original_sg_symbol_H-M P-1
_cod_database_code 7004608

loop_
_symmetry_equiv_pos_as_xyz
'x, y, z'
'-x, -y, -z'

loop_
_atom_site_label
_atom_site_type_symbol
_atom_site_fract_x
_atom_site_fract_y
_atom_site_fract_z
_atom_site_U_iso_or_equiv
_atom_site_adp_type
_atom_site_occupancy
_atom_site_symmetry_multiplicity
_atom_site_calc_flag
_atom_site_refinement_flags
_atom_site_disorder_assembly
_atom_site_disorder_group
Cl2 Cl 0.5962(4) 0.6402(4) 0.9350(2) 0.0383(8) Uani 1 1 d . . .
U1 U 0.91551(5) 0.09682(5) 0.32860(3) 0.01773(13) Uani 1 1 d . . .
Br2 Br 1.07002(13) 0.31628(13) 0.31515(9) 0.0259(3) Uani 1 1 d . . .
Br3 Br 1.21560(13) -0.10136(13) 0.43832(9) 0.0260(3) Uani 1 1 d . . .
Br1 Br 0.82407(14) 0.21404(14) 0.12832(9) 0.0306(3) Uani 1 1 d . . .
O4 O 1.1796(8) -0.0597(8) 0.1915(5) 0.0237(17) Uani 1 1 d U . .
O1 O 0.6360(8) 0.0536(8) 0.3469(6) 0.0254(17) Uani 1 1 d U . .
O2 O 0.6228(8) 0.3437(8) 0.3719(6) 0.0234(17) Uani 1 1 d U . .
C3 C 0.4695(12) 0.3259(12) 0.3649(9) 0.024(3) Uani 1 1 d . . .
H3A H 0.4562 0.3378 0.2928 0.029 Uiso 1 1 calc R . .
H3B H 0.3699 0.4042 0.4058 0.029 Uiso 1 1 calc R . .
C8 C 1.2716(13) 0.0075(13) 0.1094(9) 0.030(3) Uani 1 1 d U . .
H8A H 1.3907 -0.0602 0.0958 0.045 Uiso 1 1 calc R . .
H8B H 1.2579 0.1063 0.1310 0.045 Uiso 1 1 calc R . .
H8C H 1.2273 0.0211 0.0471 0.045 Uiso 1 1 calc R . .
C4 C 0.6071(14) 0.5004(12) 0.3431(10) 0.034(3) Uani 1 1 d U . .
H4A H 0.6032 0.5189 0.2703 0.051 Uiso 1 1 calc R . .
H4B H 0.7037 0.5137 0.3559 0.051 Uiso 1 1 calc R . .
H4C H 0.5041 0.5725 0.3840 0.051 Uiso 1 1 calc R . .
C1 C 0.6029(13) -0.0090(13) 0.2613(9) 0.029(2) Uani 1 1 d U . .
H1A H 0.5245 -0.0571 0.2891 0.043 Uiso 1 1 calc R . .
H1B H 0.7082 -0.0845 0.2250 0.043 Uiso 1 1 calc R . .
H1C H 0.5545 0.0736 0.2138 0.043 Uiso 1 1 calc R . .
C2 C 0.4865(13) 0.1670(13) 0.4062(9) 0.030(3) Uani 1 1 d . . .
H2A H 0.4946 0.1574 0.4791 0.036 Uiso 1 1 calc R . .
H2B H 0.3864 0.1507 0.4011 0.036 Uiso 1 1 calc R . .
C7 C 1.1684(15) -0.1905(14) 0.1501(9) 0.034(3) Uani 1 1 d . . .
H7A H 1.2760 -0.2514 0.1055 0.041 Uiso 1 1 calc R . .
H7B H 1.0794 -0.1544 0.1096 0.041 Uiso 1 1 calc R . .
C6 C 1.1270(15) -0.2857(13) 0.2430(10) 0.037(3) Uani 1 1 d . . .
H6A H 1.1098 -0.3710 0.2205 0.045 Uiso 1 1 calc R . .
H6B H 1.2206 -0.3281 0.2801 0.045 Uiso 1 1 calc R . .
C5 C 0.9217(15) -0.2714(13) 0.3991(9) 0.038(3) Uani 1 1 d U . .
H5A H 0.8859 -0.3435 0.3763 0.058 Uiso 1 1 calc R . .
H5B H 0.8283 -0.2000 0.4466 0.058 Uiso 1 1 calc R . .
H5C H 1.0155 -0.3268 0.4336 0.058 Uiso 1 1 calc R . .
O3 O 0.9748(8) -0.1872(8) 0.3101(6) 0.0241(17) Uani 1 1 d U . .
Cl1 Cl 0.7648(4) 0.6831(4) 1.0890(3) 0.0436(8) Uani 1 1 d . . .
C9 C 0.7940(14) 0.5828(14) 0.9777(9) 0.035(3) Uani 1 1 d . . .
H9A H 0.8387 0.4722 0.9932 0.042 Uiso 1 1 calc R . .
H9B H 0.8768 0.6033 0.9222 0.042 Uiso 1 1 calc R . .

loop_
_atom_site_aniso_label
_atom_site_aniso_U_11
_atom_site_aniso_U_22
_atom_site_aniso_U_33
_atom_site_aniso_U_23
_atom_site_aniso_U_13
_atom_site_aniso_U_12
Cl2 0.0333(16) 0.045(2) 0.0353(19) -0.0009(15) -0.0044(14) -0.0158(15)
U1 0.0175(2) 0.0177(2) 0.0187(2) -0.00067(16) -0.00485(16) -0.00705(17)
Br2 0.0263(6) 0.0228(6) 0.0327(7) 0.0005(5) -0.0079(5) -0.0132(5)
Br3 0.0227(6) 0.0298(7) 0.0228(6) -0.0007(5) -0.0057(5) -0.0071(5)
Br1 0.0311(6) 0.0366(7) 0.0214(7) 0.0035(5) -0.0096(5) -0.0096(6)
O4 0.027(4) 0.024(4) 0.019(4) 0.001(3) 0.001(3) -0.011(3)
O1 0.016(3) 0.028(4) 0.037(5) -0.006(3) -0.002(3) -0.015(3)
O2 0.020(3) 0.023(4) 0.027(4) 0.006(3) -0.006(3) -0.009(3)
C3 0.016(5) 0.021(6) 0.027(7) 0.001(5) -0.005(5) 0.001(5)
C8 0.025(5) 0.036(6) 0.026(6) -0.003(5) 0.002(5) -0.013(5)
C4 0.030(5) 0.014(5) 0.048(7) -0.004(5) -0.001(5) -0.003(5)
C1 0.027(5) 0.036(6) 0.036(6) -0.010(5) -0.013(5) -0.019(5)
C2 0.029(6) 0.040(8) 0.019(7) -0.006(5) 0.001(5) -0.014(6)
C7 0.033(7) 0.047(8) 0.020(7) -0.012(6) 0.005(5) -0.015(6)
C6 0.035(7) 0.021(7) 0.052(9) -0.006(6) -0.001(6) -0.010(6)
C5 0.047(6) 0.023(6) 0.040(7) 0.001(5) 0.001(5) -0.014(5)
O3 0.025(4) 0.025(4) 0.023(4) -0.005(3) 0.002(3) -0.013(3)
Cl1 0.057(2) 0.040(2) 0.0329(19) -0.0033(15) -0.0082(16) -0.0186(17)
C9 0.042(7) 0.029(7) 0.032(7) 0.002(6) -0.006(6) -0.014(6)

loop_
_atom_type_symbol
_atom_type_description
_atom_type_scat_dispersion_real
_atom_type_scat_dispersion_imag
_atom_type_scat_source
C C 0.0033 0.0016 'International Tables Vol C Tables 4.2.6.8 and 6.1.1.4'
H H 0.0000 0.0000 'International Tables Vol C Tables 4.2.6.8 and 6.1.1.4'
O O 0.0106 0.0060 'International Tables Vol C Tables 4.2.6.8 and 6.1.1.4'
Br Br -0.2901 2.4595 'International Tables Vol C Tables 4.2.6.8 and 6.1.1.4'
U U -9.6767 9.6646 'International Tables Vol C Tables 4.2.6.8 and 6.1.1.4'
Cl Cl 0.1484 0.1585 'International Tables Vol C Tables 4.2.6.8 and 6.1.1.4'

loop_
_geom_angle_atom_site_label_1
_geom_angle_atom_site_label_2
_geom_angle_atom_site_label_3
_geom_angle
_geom_angle_site_symmetry_1
_geom_angle_site_symmetry_3
_geom_angle_publ_flag
O3 U1 O4 63.1(2) . . ?
O3 U1 O1 67.8(2) . . ?
O4 U1 O1 118.6(2) . . ?
O3 U1 O2 130.9(2) . . ?
O4 U1 O2 148.3(2) . . ?
O1 U1 O2 63.2(2) . . ?
O3 U1 Br2 144.71(15) . . ?
O4 U1 Br2 86.23(15) . . ?
O1 U1 Br2 147.23(16) . . ?
O2 U1 Br2 84.38(15) . . ?
O3 U1 Br1 98.83(17) . . ?
O4 U1 Br1 74.93(16) . . ?
O1 U1 Br1 78.66(17) . . ?
O2 U1 Br1 74.70(16) . . ?
Br2 U1 Br1 88.70(4) . . ?
O3 U1 Br3 95.01(16) . 2_756 ?
O4 U1 Br3 139.56(16) . 2_756 ?
O1 U1 Br3 77.03(17) . 2_756 ?
O2 U1 Br3 71.85(15) . 2_756 ?
Br2 U1 Br3 98.31(4) . 2_756 ?
Br1 U1 Br3 144.88(4) . 2_756 ?
O3 U1 Br3 72.50(16) . . ?
O4 U1 Br3 70.34(16) . . ?
O1 U1 Br3 125.41(17) . . ?
O2 U1 Br3 137.26(16) . . ?
Br2 U1 Br3 81.35(5) . . ?
Br1 U1 Br3 144.36(3) . . ?
Br3 U1 Br3 70.70(4) 2_756 . ?
U1 Br3 U1 109.30(4) 2_756 . ?
C8 O4 C7 109.0(8) . . ?
C8 O4 U1 124.8(6) . . ?
C7 O4 U1 114.5(5) . . ?
C2 O1 C1 113.7(8) . . ?
C2 O1 U1 115.2(6) . . ?
C1 O1 U1 121.4(5) . . ?
C4 O2 C3 110.5(8) . . ?
C4 O2 U1 123.1(6) . . ?
C3 O2 U1 116.8(6) . . ?
O2 C3 C2 107.8(8) . . ?
O2 C3 H3A 110.1 . . ?
C2 C3 H3A 110.1 . . ?
O2 C3 H3B 110.1 . . ?
C2 C3 H3B 110.1 . . ?
H3A C3 H3B 108.5 . . ?
O4 C8 H8A 109.5 . . ?
O4 C8 H8B 109.5 . . ?
H8A C8 H8B 109.5 . . ?
O4 C8 H8C 109.5 . . ?
H8A C8 H8C 109.5 . . ?
H8B C8 H8C 109.5 . . ?
O2 C4 H4A 109.5 . . ?
O2 C4 H4B 109.5 . . ?
H4A C4 H4B 109.5 . . ?
O2 C4 H4C 109.5 . . ?
H4A C4 H4C 109.5 . . ?
H4B C4 H4C 109.5 . . ?
O1 C1 H1A 109.5 . . ?
O1 C1 H1B 109.5 . . ?
H1A C1 H1B 109.5 . . ?
O1 C1 H1C 109.5 . . ?
H1A C1 H1C 109.5 . . ?
H1B C1 H1C 109.5 . . ?
O1 C2 C3 109.4(8) . . ?
O1 C2 H2A 109.8 . . ?
C3 C2 H2A 109.8 . . ?
O1 C2 H2B 109.8 . . ?
C3 C2 H2B 109.8 . . ?
H2A C2 H2B 108.2 . . ?
O4 C7 C6 106.3(9) . . ?
O4 C7 H7A 110.5 . . ?
C6 C7 H7A 110.5 . . ?
O4 C7 H7B 110.5 . . ?
C6 C7 H7B 110.5 . . ?
H7A C7 H7B 108.7 . . ?
O3 C6 C7 108.1(9) . . ?
O3 C6 H6A 110.1 . . ?
C7 C6 H6A 110.1 . . ?
O3 C6 H6B 110.1 . . ?
C7 C6 H6B 110.1 . . ?
H6A C6 H6B 108.4 . . ?
O3 C5 H5A 109.5 . . ?
O3 C5 H5B 109.5 . . ?
H5A C5 H5B 109.5 . . ?
O3 C5 H5C 109.5 . . ?
H5A C5 H5C 109.5 . . ?
H5B C5 H5C 109.5 . . ?
C6 O3 C5 111.7(8) . . ?
C6 O3 U1 120.4(6) . . ?
C5 O3 U1 119.4(6) . . ?
Cl1 C9 Cl2 111.0(6) . . ?
Cl1 C9 H9A 109.4 . . ?
Cl2 C9 H9A 109.4 . . ?
Cl1 C9 H9B 109.4 . . ?
Cl2 C9 H9B 109.4 . . ?
H9A C9 H9B 108.0 . . ?

loop_
_geom_bond_atom_site_label_1
_geom_bond_atom_site_label_2
_geom_bond_distance
_geom_bond_site_symmetry_2
_geom_bond_publ_flag
Cl2 C9 1.796(12) . ?
U1 O3 2.550(7) . ?
U1 O4 2.582(7) . ?
U1 O1 2.605(6) . ?
U1 O2 2.656(7) . ?
U1 Br2 2.8869(16) . ?
U1 Br1 2.8978(18) . ?
U1 Br3 3.0157(19) 2_756 ?
U1 Br3 3.0980(16) . ?
Br3 U1 3.016(2) 2_756 ?
O4 C8 1.447(11) . ?
O4 C7 1.455(13) . ?
O1 C2 1.427(12) . ?
O1 C1 1.466(12) . ?
O2 C4 1.447(12) . ?
O2 C3 1.449(11) . ?
C3 C2 1.500(15) . ?
C3 H3A 0.9700 . ?
C3 H3B 0.9700 . ?
C8 H8A 0.9600 . ?
C8 H8B 0.9600 . ?
C8 H8C 0.9600 . ?
C4 H4A 0.9600 . ?
C4 H4B 0.9600 . ?
C4 H4C 0.9600 . ?
C1 H1A 0.9600 . ?
C1 H1B 0.9600 . ?
C1 H1C 0.9600 . ?
C2 H2A 0.9700 . ?
C2 H2B 0.9700 . ?
C7 C6 1.503(15) . ?
C7 H7A 0.9700 . ?
C7 H7B 0.9700 . ?
C6 O3 1.431(12) . ?
C6 H6A 0.9700 . ?
C6 H6B 0.9700 . ?
C5 O3 1.438(12) . ?
C5 H5A 0.9600 . ?
C5 H5B 0.9600 . ?
C5 H5C 0.9600 . ?
Cl1 C9 1.747(12) . ?
C9 H9A 0.9700 . ?
C9 H9B 0.9700 . ?

loop_
_geom_torsion_atom_site_label_1
_geom_torsion_atom_site_label_2
_geom_torsion_atom_site_label_3
_geom_torsion_atom_site_label_4
_geom_torsion
_geom_torsion_site_symmetry_1
_geom_torsion_site_symmetry_2
_geom_torsion_site_symmetry_3
_geom_torsion_site_symmetry_4
_geom_torsion_publ_flag
O3 U1 Br3 U1 -101.97(16) . . . 2_756 ?
O4 U1 Br3 U1 -168.92(16) . . . 2_756 ?
O1 U1 Br3 U1 -57.3(2) . . . 2_756 ?
O2 U1 Br3 U1 30.1(2) . . . 2_756 ?
Br2 U1 Br3 U1 102.01(4) . . . 2_756 ?
Br1 U1 Br3 U1 177.45(5) . . . 2_756 ?
Br3 U1 Br3 U1 0.0 2_756 . . 2_756 ?
O3 U1 O4 C8 165.0(8) . . . . ?
O1 U1 O4 C8 124.5(7) . . . . ?
O2 U1 O4 C8 39.9(9) . . . . ?
Br2 U1 O4 C8 -33.0(7) . . . . ?
Br1 U1 O4 C8 56.7(7) . . . . ?
Br3 U1 O4 C8 -131.4(7) 2_756 . . . ?
Br3 U1 O4 C8 -115.1(7) . . . . ?
O3 U1 O4 C7 26.2(6) . . . . ?
O1 U1 O4 C7 -14.3(7) . . . . ?
O2 U1 O4 C7 -98.9(7) . . . . ?
Br2 U1 O4 C7 -171.8(7) . . . . ?
Br1 U1 O4 C7 -82.1(7) . . . . ?
Br3 U1 O4 C7 89.8(7) 2_756 . . . ?
Br3 U1 O4 C7 106.1(7) . . . . ?
O3 U1 O1 C2 154.8(7) . . . . ?
O4 U1 O1 C2 -166.4(6) . . . . ?
O2 U1 O1 C2 -22.3(6) . . . . ?
Br2 U1 O1 C2 -31.5(8) . . . . ?
Br1 U1 O1 C2 -100.7(7) . . . . ?
Br3 U1 O1 C2 53.7(6) 2_756 . . . ?
Br3 U1 O1 C2 108.3(6) . . . . ?
O3 U1 O1 C1 -61.3(7) . . . . ?
O4 U1 O1 C1 -22.5(8) . . . . ?
O2 U1 O1 C1 121.7(8) . . . . ?
Br2 U1 O1 C1 112.5(7) . . . . ?
Br1 U1 O1 C1 43.2(7) . . . . ?
Br3 U1 O1 C1 -162.3(7) 2_756 . . . ?
Br3 U1 O1 C1 -107.8(7) . . . . ?
O3 U1 O2 C4 -156.6(8) . . . . ?
O4 U1 O2 C4 -51.3(9) . . . . ?
O1 U1 O2 C4 -152.9(9) . . . . ?
Br2 U1 O2 C4 22.1(8) . . . . ?
Br1 U1 O2 C4 -68.1(8) . . . . ?
Br3 U1 O2 C4 122.7(8) 2_756 . . . ?
Br3 U1 O2 C4 92.9(8) . . . . ?
O3 U1 O2 C3 -13.7(7) . . . . ?
O4 U1 O2 C3 91.6(7) . . . . ?
O1 U1 O2 C3 -10.0(6) . . . . ?
Br2 U1 O2 C3 165.0(6) . . . . ?
Br1 U1 O2 C3 74.8(6) . . . . ?
Br3 U1 O2 C3 -94.3(6) 2_756 . . . ?
Br3 U1 O2 C3 -124.2(6) . . . . ?
C4 O2 C3 C2 -174.2(9) . . . . ?
U1 O2 C3 C2 38.4(10) . . . . ?
C1 O1 C2 C3 -95.1(10) . . . . ?
U1 O1 C2 C3 51.6(10) . . . . ?
O2 C3 C2 O1 -58.2(11) . . . . ?
C8 O4 C7 C6 161.5(9) . . . . ?
U1 O4 C7 C6 -53.4(10) . . . . ?
O4 C7 C6 O3 55.6(11) . . . . ?
C7 C6 O3 C5 177.3(10) . . . . ?
C7 C6 O3 U1 -34.9(12) . . . . ?
O4 U1 O3 C6 5.9(7) . . . . ?
O1 U1 O3 C6 147.8(8) . . . . ?
O2 U1 O3 C6 151.3(7) . . . . ?
Br2 U1 O3 C6 -26.4(9) . . . . ?
Br1 U1 O3 C6 73.9(8) . . . . ?
Br3 U1 O3 C6 -138.5(8) 2_756 . . . ?
Br3 U1 O3 C6 -70.5(8) . . . . ?
O4 U1 O3 C5 151.2(8) . . . . ?
O1 U1 O3 C5 -67.0(7) . . . . ?
O2 U1 O3 C5 -63.4(8) . . . . ?
Br2 U1 O3 C5 118.9(7) . . . . ?
Br1 U1 O3 C5 -140.8(7) . . . . ?
Br3 U1 O3 C5 6.8(7) 2_756 . . . ?
Br3 U1 O3 C5 74.8(7) . . . . ?
